data_4319981
loop_
_publ_author_name
'Daniel L. Reger'
'Terri D. Wright'
'Christine A. Little'
'Jaydeep J. S. Lamba'
'Mark D. Smith'

_publ_section_title
;
 Control of the Stereochemical Impact of the Lone Pair in Lead(II)
 Tris(pyrazolyl)methane Complexes. Improved Preparation of
 Na{B[3,5-(CF3)2C6H3]4}
;
_journal_name_full 'Inorganic Chemistry'
_journal_page_first 3810
_journal_page_last 3814
_journal_paper_doi 10.1021/ic0100121
_journal_volume 40
_journal_year 2001
_chemical_formula_sum 'C98 H72 B2 Cl4 F48 N12 Pb'
_chemical_formula_weight 2700.29
_chemical_name_systematic
;
  ?
;
_space_group_IT_number 2
_symmetry_cell_setting triclinic
_symmetry_space_group_name_Hall '-P 1'
_symmetry_space_group_name_H-M 'P -1'
_atom_sites_solution_hydrogens geom
_atom_sites_solution_primary direct
_atom_sites_solution_secondary difmap
_audit_creation_method SHELXL-97
_cell_angle_alpha 82.454(7)
_cell_angle_beta 89.904(8)
_cell_angle_gamma 72.995(7)
_cell_formula_units_Z 1
_cell_length_a 12.756(4)
_cell_length_b 13.469(4)
_cell_length_c 17.160(5)
_cell_measurement_reflns_used 2010
_cell_measurement_temperature 293(2)
_cell_measurement_theta_max 18.912
_cell_measurement_theta_min 2.396
_cell_volume 2792.9(15)
_computing_cell_refinement 'SAINT+ NT V6.02a (Bruker, 1998)'
_computing_data_collection 'SMART NT V5.611 (Bruker, 2000)'
_computing_data_reduction 'SAINT+ NT V6.02a'
_computing_molecular_graphics 'SHELXTL V5.1 (Sheldrick, 1997)'
_computing_publication_material 'SHELXTL V5.1'
_computing_structure_refinement 'SHELXL-97 (Sheldrick, 1997)'
_computing_structure_solution 'SHELXS-97 (Sheldrick, 1990)'
_diffrn_ambient_temperature 293(2)
_diffrn_measured_fraction_theta_full 0.980
_diffrn_measured_fraction_theta_max 0.980
_diffrn_measurement_device_type 'Bruker SMART APEX CCD diffractometer'
_diffrn_measurement_method 'omega scans'
_diffrn_radiation_monochromator graphite
_diffrn_radiation_source 'fine-focus sealed tube'
_diffrn_radiation_type MoK\a
_diffrn_radiation_wavelength 0.71073
_diffrn_reflns_av_R_equivalents 0.0880
_diffrn_reflns_av_sigmaI/netI 0.1972
_diffrn_reflns_limit_h_max 14
_diffrn_reflns_limit_h_min -15
_diffrn_reflns_limit_k_max 16
_diffrn_reflns_limit_k_min -15
_diffrn_reflns_limit_l_max 11
_diffrn_reflns_limit_l_min -20
_diffrn_reflns_number 23838
_diffrn_reflns_theta_full 25.14
_diffrn_reflns_theta_max 25.14
_diffrn_reflns_theta_min 1.60
_diffrn_standards_decay_% -5.7
_exptl_absorpt_coefficient_mu 1.737
_exptl_absorpt_correction_T_max 0.8736
_exptl_absorpt_correction_T_min 0.6064
_exptl_absorpt_correction_type multi-scan
_exptl_absorpt_process_details '(SADABS, Bruker, 1997)'
_exptl_crystal_colour colorless
_exptl_crystal_density_diffrn 1.606
_exptl_crystal_density_method 'not measured'
_exptl_crystal_description plate
_exptl_crystal_F_000 1336
_exptl_crystal_size_max 0.32
_exptl_crystal_size_mid 0.22
_exptl_crystal_size_min 0.08
_refine_diff_density_max 1.367
_refine_diff_density_min -1.024
_refine_diff_density_rms 0.099
_refine_ls_extinction_method none
_refine_ls_goodness_of_fit_ref 1.013
_refine_ls_hydrogen_treatment mixed
_refine_ls_matrix_type full
_refine_ls_number_parameters 760
_refine_ls_number_reflns 9802
_refine_ls_number_restraints 0
_refine_ls_restrained_S_all 1.013
_refine_ls_R_factor_all 0.1401
_refine_ls_R_factor_gt 0.0661
_refine_ls_shift/su_max 0.000
_refine_ls_shift/su_mean 0.000
_refine_ls_structure_factor_coef Fsqd
_refine_ls_weighting_details
; calc
  [0.00000+1.00000exp(2.20(sin\q/\l)^2^)]/
    [\s^2^(Fo^2^)+0.0000+0.0000*P+(0.0792P)^2^+0.0000sin\q/\l]
  where P = 0.33333Fo^2^ + 0.66667Fc^2^
;
_refine_ls_weighting_scheme calc
_refine_ls_wR_factor_gt 0.1495
_refine_ls_wR_factor_ref 0.1699
_reflns_number_gt 4828
_reflns_number_total 9802
_reflns_threshold_expression >2sigma(I)
_cod_data_source_file ic010012i_2.cif
_cod_data_source_block tw209
_cod_original_cell_volume 2792.7(15)
_cod_database_code 4319981

loop_
_symmetry_equiv_pos_as_xyz
'x, y, z'
'-x, -y, -z'

loop_
_atom_site_label
_atom_site_type_symbol
_atom_site_fract_x
_atom_site_fract_y
_atom_site_fract_z
_atom_site_U_iso_or_equiv
_atom_site_adp_type
_atom_site_occupancy
_atom_site_symmetry_multiplicity
_atom_site_calc_flag
_atom_site_refinement_flags
_atom_site_disorder_assembly
_atom_site_disorder_group
Pb Pb 1.0000 1.0000 0.0000 0.0691(2) Uani 1 2 d S . .
C1 C 0.9385(6) 0.7939(5) 0.1281(4) 0.0424(18) Uani 1 1 d . . .
H1 H 0.9211 0.7378 0.1626 0.051 Uiso 1 1 d . . .
N11 N 1.1051(6) 0.8413(4) 0.1016(3) 0.0582(17) Uani 1 1 d . . .
N12 N 1.0517(5) 0.7849(4) 0.1469(3) 0.0454(14) Uani 1 1 d . . .
C11 C 1.1170(7) 0.7211(6) 0.2073(4) 0.053(2) Uani 1 1 d . . .
C12 C 1.2138(8) 0.7382(7) 0.1992(5) 0.079(3) Uani 1 1 d . . .
H12 H 1.2755 0.7064 0.2323 0.094 Uiso 1 1 calc R . .
C13 C 1.2079(7) 0.8118(7) 0.1329(5) 0.068(2) Uani 1 1 d . . .
C14 C 1.0755(8) 0.6547(6) 0.2692(5) 0.087(3) Uani 1 1 d . . .
H14A H 1.0670 0.5948 0.2481 0.130 Uiso 1 1 calc R . .
H14B H 1.0060 0.6948 0.2860 0.130 Uiso 1 1 calc R . .
H14C H 1.1271 0.6317 0.3133 0.130 Uiso 1 1 calc R . .
C15 C 1.2908(8) 0.8611(9) 0.0951(7) 0.114(4) Uani 1 1 d . . .
H15A H 1.2566 0.9114 0.0507 0.172 Uiso 1 1 calc R . .
H15B H 1.3507 0.8077 0.0779 0.172 Uiso 1 1 calc R . .
H15C H 1.3178 0.8956 0.1326 0.172 Uiso 1 1 calc R . .
N21 N 0.9152(5) 0.8508(5) -0.0138(3) 0.0580(17) Uani 1 1 d . . .
N22 N 0.9222(5) 0.7745(4) 0.0482(3) 0.0460(15) Uani 1 1 d . . .
C21 C 0.9144(7) 0.6865(6) 0.0243(5) 0.065(2) Uani 1 1 d . . .
C22 C 0.9025(8) 0.7042(6) -0.0550(5) 0.075(3) Uani 1 1 d . . .
H22 H 0.8955 0.6572 -0.0883 0.090 Uiso 1 1 calc R . .
C23 C 0.9027(7) 0.8073(7) -0.0765(5) 0.065(2) Uani 1 1 d . . .
C24 C 0.9213(11) 0.5897(6) 0.0804(5) 0.113(4) Uani 1 1 d . . .
H24A H 0.9902 0.5680 0.1097 0.170 Uiso 1 1 calc R . .
H24B H 0.9159 0.5349 0.0516 0.170 Uiso 1 1 calc R . .
H24C H 0.8623 0.6042 0.1160 0.170 Uiso 1 1 calc R . .
C25 C 0.8904(9) 0.8683(8) -0.1570(5) 0.102(3) Uani 1 1 d . . .
H25A H 0.8837 0.9403 -0.1529 0.153 Uiso 1 1 calc R . .
H25B H 0.8259 0.8641 -0.1835 0.153 Uiso 1 1 calc R . .
H25C H 0.9537 0.8397 -0.1864 0.153 Uiso 1 1 calc R . .
N31 N 0.8789(6) 0.9844(5) 0.1186(4) 0.0621(17) Uani 1 1 d . . .
N32 N 0.8632(5) 0.8897(4) 0.1452(3) 0.0495(15) Uani 1 1 d . . .
C31 C 0.7671(7) 0.9029(8) 0.1837(5) 0.070(2) Uani 1 1 d . . .
C32 C 0.7232(8) 1.0073(10) 0.1815(5) 0.092(3) Uani 1 1 d . . .
H32 H 0.6575 1.0409 0.2031 0.111 Uiso 1 1 calc R . .
C33 C 0.7936(8) 1.0556(7) 0.1413(5) 0.071(2) Uani 1 1 d . . .
C34 C 0.7313(8) 0.8121(9) 0.2175(6) 0.108(4) Uani 1 1 d . . .
H34A H 0.7838 0.7698 0.2576 0.161 Uiso 1 1 calc R . .
H34B H 0.7259 0.7710 0.1769 0.161 Uiso 1 1 calc R . .
H34C H 0.6610 0.8363 0.2400 0.161 Uiso 1 1 calc R . .
C35 C 0.7814(10) 1.1710(7) 0.1248(7) 0.120(4) Uani 1 1 d . . .
H35A H 0.7955 1.1959 0.1725 0.181 Uiso 1 1 calc R . .
H35B H 0.7081 1.2081 0.1050 0.181 Uiso 1 1 calc R . .
H35C H 0.8328 1.1828 0.0864 0.181 Uiso 1 1 calc R . .
B B 0.6499(7) 0.6725(6) 0.7050(4) 0.041(2) Uani 1 1 d . . .
C40 C 0.6121(6) 0.5706(5) 0.6832(4) 0.0451(18) Uani 1 1 d . . .
C41 C 0.5317(6) 0.5374(5) 0.7253(4) 0.0502(19) Uani 1 1 d . . .
H41 H 0.4999 0.5731 0.7663 0.060 Uiso 1 1 calc R . .
C42 C 0.4972(6) 0.4532(6) 0.7086(5) 0.060(2) Uani 1 1 d . . .
C43 C 0.5409(7) 0.4012(6) 0.6476(6) 0.069(3) Uani 1 1 d . . .
H43 H 0.5179 0.3448 0.6366 0.082 Uiso 1 1 calc R . .
C44 C 0.6181(7) 0.4308(6) 0.6025(5) 0.059(2) Uani 1 1 d . . .
C45 C 0.6533(6) 0.5144(5) 0.6212(4) 0.0504(19) Uani 1 1 d . . .
H45 H 0.7067 0.5334 0.5909 0.060 Uiso 1 1 calc R . .
C46 C 0.4116(4) 0.4181(4) 0.7589(3) 0.104(4) Uani 1 1 d . . .
F46A F 0.3503(4) 0.4931(4) 0.7935(3) 0.147(3) Uani 1 1 d R . .
F46B F 0.4636(4) 0.3417(4) 0.8118(3) 0.227(5) Uani 1 1 d R . .
F46C F 0.3483(4) 0.3845(4) 0.7163(3) 0.156(3) Uani 1 1 d R . .
C47 C 0.6697(5) 0.3751(4) 0.5331(3) 0.100(4) Uani 1 1 d . . .
F47A F 0.6878(5) 0.4358(4) 0.4764(3) 0.223(5) Uani 1 1 d R . .
F47B F 0.6060(5) 0.3291(4) 0.5075(3) 0.229(5) Uani 1 1 d R . .
F47C F 0.7582(5) 0.3076(4) 0.5554(3) 0.249(7) Uani 1 1 d R . .
C50 C 0.7678(6) 0.6684(5) 0.6665(4) 0.0436(18) Uani 1 1 d . . .
C51 C 0.8675(6) 0.6396(5) 0.7080(4) 0.0481(19) Uani 1 1 d . . .
H51 H 0.8686 0.6236 0.7625 0.058 Uiso 1 1 calc R . .
C52 C 0.9667(6) 0.6337(5) 0.6713(4) 0.054(2) Uani 1 1 d . . .
C53 C 0.9684(7) 0.6532(5) 0.5911(5) 0.061(2) Uani 1 1 d . . .
H53 H 1.0344 0.6470 0.5661 0.074 Uiso 1 1 calc R . .
C54 C 0.8707(7) 0.6821(5) 0.5479(4) 0.054(2) Uani 1 1 d . . .
C55 C 0.7724(6) 0.6922(5) 0.5851(4) 0.0466(18) Uani 1 1 d . . .
H55 H 0.7072 0.7156 0.5548 0.056 Uiso 1 1 calc R . .
C56 C 1.0758(3) 0.5959(4) 0.7217(3) 0.085(3) Uani 1 1 d . . .
F56A F 1.1500(3) 0.6273(4) 0.6849(3) 0.164(3) Uani 1 1 d R . .
F56B F 1.0628(3) 0.6305(4) 0.7887(3) 0.162(3) Uani 1 1 d R . .
F56C F 1.1090(3) 0.4946(4) 0.7357(3) 0.131(2) Uani 1 1 d R . .
C57 C 0.8722(6) 0.7039(5) 0.4579(2) 0.090(3) Uani 1 1 d . . .
F57A F 0.9366(6) 0.7632(5) 0.4382(2) 0.144(5) Uani 0.67 1 d PR . .
F57B F 0.7749(6) 0.7532(5) 0.4261(2) 0.152(7) Uani 0.67 1 d PR . .
F57C F 0.9100(6) 0.6170(5) 0.4281(2) 0.135(6) Uani 0.67 1 d PR . .
F57D F 0.8060(6) 0.6580(5) 0.4291(2) 0.134(10) Uani 0.33 1 d PR . .
F57E F 0.9706(6) 0.6628(5) 0.4344(2) 0.178(16) Uani 0.33 1 d PR . .
F57F F 0.8389(6) 0.8032(5) 0.4321(2) 0.145(13) Uani 0.33 1 d PR . .
C60 C 0.6570(5) 0.6651(5) 0.8028(4) 0.0406(17) Uani 1 1 d . . .
C61 C 0.6906(6) 0.5685(5) 0.8516(4) 0.051(2) Uani 1 1 d . . .
H61 H 0.7172 0.5077 0.8285 0.062 Uiso 1 1 calc R . .
C62 C 0.6859(7) 0.5600(6) 0.9317(4) 0.061(2) Uani 1 1 d . . .
C63 C 0.6496(7) 0.6485(6) 0.9691(4) 0.064(2) Uani 1 1 d . . .
H63 H 0.6452 0.6429 1.0235 0.077 Uiso 1 1 calc R . .
C64 C 0.6201(6) 0.7450(6) 0.9230(4) 0.0524(19) Uani 1 1 d . . .
C65 C 0.6218(6) 0.7528(5) 0.8412(4) 0.0446(18) Uani 1 1 d . . .
H65 H 0.5986 0.8188 0.8115 0.054 Uiso 1 1 calc R . .
C66 C 0.7221(5) 0.4494(3) 0.9784(2) 0.094(3) Uani 1 1 d . . .
F66A F 0.8201(5) 0.3948(3) 0.9617(2) 0.159(3) Uani 1 1 d R . .
F66B F 0.7223(5) 0.4532(3) 1.0536(2) 0.183(4) Uani 1 1 d R . .
F66C F 0.6550(5) 0.3977(3) 0.9626(2) 0.152(3) Uani 1 1 d R . .
C67 C 0.5824(5) 0.8431(3) 0.9621(3) 0.073(2) Uani 1 1 d . . .
F67A F 0.6085(5) 0.9221(3) 0.9237(3) 0.120(5) Uani 0.67 1 d PR . .
F67B F 0.4755(5) 0.8739(3) 0.9667(3) 0.120(4) Uani 0.67 1 d PR . .
F67C F 0.6225(5) 0.8307(3) 1.0335(3) 0.145(6) Uani 0.67 1 d PR . .
F67D F 0.5319(5) 0.8243(3) 1.0266(3) 0.110(8) Uani 0.33 1 d PR . .
F67F F 0.5150(5) 0.9215(3) 0.9178(3) 0.159(16) Uani 0.33 1 d PR . .
F67E F 0.6650(5) 0.8743(3) 0.9834(3) 0.117(9) Uani 0.33 1 d PR . .
C70 C 0.5594(6) 0.7816(5) 0.6695(3) 0.0395(17) Uani 1 1 d . . .
C71 C 0.4500(7) 0.7914(5) 0.6540(4) 0.0519(19) Uani 1 1 d . . .
H71 H 0.4276 0.7311 0.6606 0.062 Uiso 1 1 calc R . .
C72 C 0.3713(7) 0.8876(6) 0.6290(4) 0.059(2) Uani 1 1 d . . .
C73 C 0.4020(8) 0.9771(6) 0.6184(4) 0.062(2) Uani 1 1 d . . .
H73 H 0.3509 1.0412 0.6008 0.074 Uiso 1 1 calc R . .
C74 C 0.5096(8) 0.9715(5) 0.6339(4) 0.061(2) Uani 1 1 d . . .
C75 C 0.5860(6) 0.8749(5) 0.6587(4) 0.0507(19) Uani 1 1 d . . .
H75 H 0.6583 0.8729 0.6685 0.061 Uiso 1 1 calc R . .
C76 C 0.2540(3) 0.8897(5) 0.6151(4) 0.078(3) Uani 1 1 d . . .
F76A F 0.2105(3) 0.8537(5) 0.6786(4) 0.119(3) Uani 0.75 1 d PR . .
F76B F 0.2417(3) 0.8356(5) 0.5610(4) 0.174(7) Uani 0.75 1 d PR . .
F76C F 0.1916(3) 0.9862(5) 0.5946(4) 0.162(6) Uani 0.75 1 d PR . .
F76F F 0.2327(3) 0.8002(5) 0.6239(4) 0.087(8) Uani 0.25 1 d PR . .
F76E F 0.1845(3) 0.9525(5) 0.6554(4) 0.118(13) Uani 0.25 1 d PR . .
F76D F 0.2325(3) 0.9290(5) 0.5405(4) 0.17(2) Uani 0.25 1 d PR . .
C77 C 0.5444(5) 1.0701(3) 0.6243(4) 0.095(3) Uani 1 1 d . . .
F77A F 0.5623(5) 1.0991(3) 0.6919(4) 0.174(8) Uani 0.67 1 d PR . .
F77B F 0.6347(5) 1.0613(3) 0.5851(4) 0.119(5) Uani 0.67 1 d PR . .
F77C F 0.4684(5) 1.1493(3) 0.5850(4) 0.179(9) Uani 0.67 1 d PR . .
F77D F 0.5513(5) 1.1021(3) 0.5489(4) 0.22(2) Uani 0.33 1 d PR . .
F77E F 0.4800(5) 1.1462(3) 0.6555(4) 0.115(11) Uani 0.33 1 d PR . .
F77F F 0.6459(5) 1.0544(3) 0.6551(4) 0.143(12) Uani 0.33 1 d PR . .
C100 C 0.9187(9) 0.0431(7) 0.6083(6) 0.103(3) Uani 1 1 d . . .
H100 H 0.8452 0.0879 0.5926 0.123 Uiso 1 1 calc R . .
H101 H 0.9684 0.0605 0.5696 0.123 Uiso 1 1 calc R . .
Cl1 Cl 0.9546(4) 0.0681(3) 0.69854(19) 0.1576(15) Uani 1 1 d . . .
Cl2 Cl 0.9223(3) -0.0852(2) 0.6085(2) 0.1377(12) Uani 1 1 d . . .

loop_
_atom_site_aniso_label
_atom_site_aniso_U_11
_atom_site_aniso_U_22
_atom_site_aniso_U_33
_atom_site_aniso_U_23
_atom_site_aniso_U_13
_atom_site_aniso_U_12
Pb 0.1015(5) 0.0634(3) 0.0521(3) 0.0095(2) 0.0102(2) -0.0468(3)
C1 0.058(5) 0.044(4) 0.031(5) 0.002(3) 0.003(3) -0.028(4)
N11 0.068(5) 0.065(4) 0.048(4) -0.005(3) 0.010(3) -0.031(3)
N12 0.050(4) 0.054(3) 0.034(4) -0.006(3) 0.008(3) -0.018(3)
C11 0.058(6) 0.067(5) 0.028(4) -0.017(3) 0.000(4) -0.005(4)
C12 0.051(6) 0.112(7) 0.060(6) -0.036(5) -0.009(5) 0.006(5)
C13 0.053(6) 0.095(6) 0.063(6) -0.021(5) 0.019(5) -0.029(5)
C14 0.119(8) 0.079(6) 0.049(5) 0.018(4) -0.017(5) -0.021(5)
C15 0.066(7) 0.154(10) 0.138(10) -0.032(8) 0.023(7) -0.051(7)
N21 0.085(5) 0.075(4) 0.014(4) 0.002(3) 0.001(3) -0.027(4)
N22 0.069(4) 0.046(3) 0.027(4) 0.002(2) 0.000(3) -0.027(3)
C21 0.097(7) 0.055(5) 0.048(6) -0.008(4) -0.007(4) -0.030(4)
C22 0.116(8) 0.069(5) 0.045(6) -0.018(4) -0.004(5) -0.030(5)
C23 0.073(6) 0.086(6) 0.031(5) -0.004(4) 0.000(4) -0.017(5)
C24 0.226(13) 0.067(5) 0.066(6) -0.005(5) -0.009(7) -0.076(7)
C25 0.165(11) 0.109(7) 0.030(5) -0.003(5) 0.001(5) -0.040(7)
N31 0.066(5) 0.056(4) 0.064(5) -0.020(3) 0.013(4) -0.014(4)
N32 0.062(5) 0.057(4) 0.036(4) -0.010(3) 0.006(3) -0.025(3)
C31 0.057(6) 0.119(8) 0.040(5) -0.025(5) 0.022(4) -0.033(6)
C32 0.076(8) 0.132(10) 0.055(7) -0.041(6) 0.019(5) 0.003(7)
C33 0.075(7) 0.076(6) 0.053(6) -0.026(5) -0.001(5) -0.001(6)
C34 0.084(8) 0.167(10) 0.093(8) -0.021(7) 0.042(6) -0.069(7)
C35 0.147(11) 0.075(7) 0.121(10) -0.046(6) 0.018(8) 0.008(7)
B 0.046(5) 0.050(4) 0.028(5) -0.013(3) 0.014(4) -0.011(4)
C40 0.043(5) 0.049(4) 0.036(5) -0.007(3) -0.001(4) -0.002(3)
C41 0.050(5) 0.052(4) 0.044(5) -0.009(3) 0.000(4) -0.008(4)
C42 0.057(6) 0.059(5) 0.063(6) -0.014(4) -0.004(4) -0.012(4)
C43 0.070(6) 0.054(5) 0.085(7) -0.010(5) -0.024(5) -0.023(4)
C44 0.059(6) 0.052(4) 0.065(6) -0.010(4) -0.010(4) -0.012(4)
C45 0.059(5) 0.054(4) 0.032(5) -0.010(3) -0.002(4) -0.004(4)
C46 0.107(10) 0.108(8) 0.118(9) 0.001(7) -0.007(8) -0.071(8)
F46A 0.151(7) 0.172(7) 0.162(7) -0.059(5) 0.071(5) -0.101(5)
F46B 0.103(6) 0.271(10) 0.250(9) 0.178(9) -0.003(6) -0.058(6)
F46C 0.124(6) 0.175(7) 0.216(8) -0.056(6) 0.026(5) -0.106(5)
C47 0.143(11) 0.059(6) 0.108(10) -0.059(6) 0.031(8) -0.025(6)
F47A 0.411(16) 0.154(7) 0.104(6) -0.065(5) 0.104(8) -0.065(8)
F47B 0.225(9) 0.305(12) 0.253(11) -0.235(10) 0.072(8) -0.145(9)
F47C 0.222(9) 0.272(11) 0.145(7) -0.147(7) -0.066(7) 0.147(9)
C50 0.056(5) 0.036(3) 0.036(5) -0.008(3) 0.006(4) -0.009(3)
C51 0.060(6) 0.051(4) 0.032(4) -0.005(3) 0.010(4) -0.015(4)
C52 0.059(6) 0.049(4) 0.052(5) -0.010(3) 0.019(4) -0.014(4)
C53 0.055(6) 0.058(4) 0.067(6) -0.006(4) 0.033(5) -0.012(4)
C54 0.061(6) 0.055(4) 0.041(5) -0.007(3) 0.020(4) -0.007(4)
C55 0.049(5) 0.052(4) 0.034(5) -0.008(3) 0.007(4) -0.008(3)
C56 0.056(7) 0.104(8) 0.104(8) -0.016(6) 0.012(6) -0.035(6)
F56A 0.086(5) 0.238(8) 0.169(6) 0.086(6) -0.028(4) -0.099(5)
F56B 0.082(5) 0.246(9) 0.143(6) -0.084(6) -0.043(5) 0.000(5)
F56C 0.091(5) 0.103(4) 0.171(6) 0.032(4) -0.022(4) -0.006(3)
C57 0.102(9) 0.111(8) 0.052(7) -0.007(6) 0.029(6) -0.026(7)
F57A 0.228(18) 0.140(10) 0.079(7) 0.004(8) 0.065(10) -0.088(11)
F57B 0.133(9) 0.224(15) 0.033(6) 0.039(9) 0.022(5) 0.022(11)
F57C 0.226(17) 0.099(7) 0.062(7) -0.038(5) 0.026(10) -0.007(10)
F57D 0.23(3) 0.14(2) 0.035(11) -0.014(13) -0.005(16) -0.06(2)
F57E 0.14(2) 0.32(4) 0.042(14) -0.04(2) 0.076(13) -0.02(3)
F57F 0.19(3) 0.106(14) 0.068(13) 0.060(11) 0.023(18) 0.036(18)
C60 0.049(5) 0.046(4) 0.033(4) -0.016(3) 0.006(3) -0.018(3)
C61 0.081(6) 0.046(4) 0.026(5) -0.014(3) 0.014(4) -0.013(4)
C62 0.089(7) 0.061(5) 0.029(5) -0.012(4) 0.012(4) -0.015(4)
C63 0.089(7) 0.078(6) 0.027(5) -0.013(4) 0.020(4) -0.024(5)
C64 0.053(5) 0.063(5) 0.045(5) -0.024(4) 0.011(4) -0.015(4)
C65 0.051(5) 0.050(4) 0.034(5) -0.010(3) 0.005(3) -0.015(3)
C66 0.175(12) 0.079(6) 0.029(6) 0.000(4) 0.013(6) -0.042(7)
F66A 0.193(8) 0.101(5) 0.129(6) 0.016(4) 0.012(5) 0.026(5)
F66B 0.389(13) 0.093(4) 0.041(4) 0.011(3) 0.015(5) -0.040(5)
F66C 0.231(9) 0.100(4) 0.137(6) 0.030(4) -0.019(5) -0.086(5)
C67 0.084(8) 0.079(6) 0.059(7) -0.024(5) 0.008(6) -0.021(6)
F67A 0.179(15) 0.094(9) 0.120(11) -0.067(7) 0.061(9) -0.070(10)
F67B 0.084(7) 0.108(10) 0.164(14) -0.063(8) 0.039(8) -0.003(7)
F67C 0.229(18) 0.114(9) 0.073(8) -0.064(7) -0.042(10) 0.001(10)
F67D 0.14(2) 0.119(16) 0.078(17) -0.051(13) 0.069(14) -0.031(17)
F67F 0.24(4) 0.072(15) 0.12(2) -0.069(15) -0.09(2) 0.059(18)
F67E 0.104(15) 0.094(18) 0.18(3) -0.091(17) 0.011(18) -0.036(14)
C70 0.048(5) 0.051(4) 0.019(4) -0.013(3) 0.012(3) -0.012(3)
C71 0.067(6) 0.053(4) 0.038(5) -0.014(3) 0.011(4) -0.017(4)
C72 0.056(6) 0.074(5) 0.043(5) -0.015(4) 0.011(4) -0.009(4)
C73 0.060(6) 0.060(5) 0.055(5) -0.010(4) 0.022(4) -0.001(4)
C74 0.079(7) 0.044(4) 0.056(5) -0.012(3) 0.033(5) -0.010(4)
C75 0.056(5) 0.052(4) 0.045(5) -0.017(3) 0.011(4) -0.012(4)
C76 0.066(8) 0.079(7) 0.082(8) -0.017(5) 0.004(6) -0.005(6)
F76A 0.081(7) 0.184(10) 0.111(8) -0.024(7) 0.012(5) -0.065(7)
F76B 0.077(7) 0.31(2) 0.155(14) -0.154(13) 0.000(9) -0.040(10)
F76C 0.071(7) 0.125(8) 0.250(18) 0.031(10) 0.011(9) 0.008(6)
F76F 0.057(15) 0.080(14) 0.12(3) -0.033(15) -0.003(17) -0.008(11)
F76E 0.069(18) 0.19(3) 0.15(3) -0.13(3) 0.08(2) -0.07(2)
F76D 0.12(3) 0.31(6) 0.07(2) 0.05(3) -0.061(19) -0.06(3)
C77 0.076(8) 0.064(6) 0.138(11) -0.008(6) 0.025(7) -0.014(6)
F77A 0.30(3) 0.122(13) 0.156(11) -0.065(10) 0.029(15) -0.133(14)
F77B 0.109(9) 0.092(7) 0.148(13) 0.021(8) 0.047(9) -0.034(6)
F77C 0.145(12) 0.057(7) 0.30(3) 0.057(13) -0.035(15) -0.017(7)
F77D 0.49(7) 0.17(4) 0.061(14) -0.013(18) 0.11(3) -0.21(4)
F77E 0.14(2) 0.063(14) 0.16(3) -0.043(16) 0.06(2) -0.039(15)
F77F 0.13(2) 0.058(11) 0.24(4) 0.019(19) 0.00(2) -0.049(12)
C100 0.111(9) 0.105(7) 0.084(8) 0.002(6) -0.002(6) -0.026(6)
Cl1 0.276(5) 0.135(3) 0.095(2) -0.058(2) 0.069(3) -0.094(3)
Cl2 0.180(3) 0.0893(19) 0.148(3) -0.0290(18) -0.028(2) -0.040(2)

loop_
_atom_type_symbol
_atom_type_description
_atom_type_scat_dispersion_real
_atom_type_scat_dispersion_imag
_atom_type_scat_source
C C 0.0033 0.0016 'International Tables Vol C Tables 4.2.6.8 and 6.1.1.4'
H H 0.0000 0.0000 'International Tables Vol C Tables 4.2.6.8 and 6.1.1.4'
B B 0.0013 0.0007 'International Tables Vol C Tables 4.2.6.8 and 6.1.1.4'
N N 0.0061 0.0033 'International Tables Vol C Tables 4.2.6.8 and 6.1.1.4'
F F 0.0171 0.0103 'International Tables Vol C Tables 4.2.6.8 and 6.1.1.4'
Pb Pb -3.3944 10.1111 'International Tables Vol C Tables 4.2.6.8 and 6.1.1.4'
Cl Cl 0.1484 0.1585 'International Tables Vol C Tables 4.2.6.8 and 6.1.1.4'

loop_
_geom_angle_atom_site_label_1
_geom_angle_atom_site_label_2
_geom_angle_atom_site_label_3
_geom_angle
_geom_angle_site_symmetry_1
_geom_angle_site_symmetry_3
_geom_angle_publ_flag
N31 Pb N31 180.0(3) . 2_775 y
N31 Pb N21 72.00(19) . . y
N31 Pb N21 108.00(19) 2_775 . y
N31 Pb N21 108.00(19) . 2_775 y
N31 Pb N21 72.00(19) 2_775 2_775 y
N21 Pb N21 180.000(1) . 2_775 y
N31 Pb N11 109.1(2) . 2_775 y
N31 Pb N11 70.9(2) 2_775 2_775 y
N21 Pb N11 106.68(19) . 2_775 y
N21 Pb N11 73.32(19) 2_775 2_775 y
N31 Pb N11 70.9(2) . . y
N31 Pb N11 109.1(2) 2_775 . y
N21 Pb N11 73.32(19) . . y
N21 Pb N11 106.68(19) 2_775 . y
N11 Pb N11 180.000(1) 2_775 . y
N32 C1 N12 113.3(5) . . y
N32 C1 N22 112.2(5) . . y
N12 C1 N22 112.5(5) . . y
N12 N11 C13 105.5(6) . . y
N12 N11 Pb 121.1(5) . . y
C13 N11 Pb 131.8(5) . . y
N11 N12 C11 112.1(6) . . y
N11 N12 C1 120.5(5) . . y
C11 N12 C1 127.4(6) . . y
C12 C11 N12 105.5(7) . . y
C12 C11 C14 131.5(8) . . y
N12 C11 C14 122.8(8) . . y
C11 C12 C13 108.6(8) . . y
N11 C13 C12 108.3(7) . . y
N11 C13 C15 119.1(8) . . y
C12 C13 C15 132.6(10) . . y
C23 N21 N22 104.9(6) . . y
C23 N21 Pb 129.8(5) . . y
N22 N21 Pb 119.6(4) . . y
C21 N22 N21 111.3(6) . . y
C21 N22 C1 128.2(5) . . y
N21 N22 C1 120.5(5) . . y
N22 C21 C22 107.2(6) . . y
N22 C21 C24 122.4(7) . . y
C22 C21 C24 130.3(7) . . y
C21 C22 C23 105.8(7) . . y
N21 C23 C22 110.7(7) . . y
N21 C23 C25 120.8(8) . . y
C22 C23 C25 128.5(8) . . y
C33 N31 N32 105.6(7) . . y
C33 N31 Pb 129.2(6) . . y
N32 N31 Pb 119.6(4) . . y
N31 N32 C31 110.8(6) . . y
N31 N32 C1 121.0(6) . . y
C31 N32 C1 128.0(7) . . y
C32 C31 N32 105.7(8) . . y
C32 C31 C34 133.1(10) . . y
N32 C31 C34 121.2(9) . . y
C31 C32 C33 107.7(9) . . y
N31 C33 C32 110.1(8) . . y
N31 C33 C35 122.1(9) . . y
C32 C33 C35 127.8(10) . . y
C70 B C50 109.2(5) . . ?
C70 B C40 110.2(6) . . ?
C50 B C40 108.8(5) . . ?
C70 B C60 108.8(5) . . ?
C50 B C60 111.9(6) . . ?
C40 B C60 107.9(5) . . ?
C41 C40 C45 114.7(7) . . ?
C41 C40 B 121.1(7) . . ?
C45 C40 B 124.1(6) . . ?
C42 C41 C40 122.9(7) . . ?
C43 C42 C41 119.6(8) . . ?
C43 C42 C46 120.0(7) . . ?
C41 C42 C46 120.4(7) . . ?
C42 C43 C44 120.8(8) . . ?
C43 C44 C45 118.8(8) . . ?
C43 C44 C47 122.9(7) . . ?
C45 C44 C47 118.3(7) . . ?
C40 C45 C44 123.2(7) . . ?
F46A C46 F46B 109.1 . . ?
F46A C46 F46C 108.2 . . ?
F46B C46 F46C 108.5 . . ?
F46A C46 C42 112.2(4) . . ?
F46B C46 C42 107.8(3) . . ?
F46C C46 C42 111.0(4) . . ?
F47C C47 F47A 108.3 . . ?
F47C C47 F47B 108.2 . . ?
F47A C47 F47B 107.2 . . ?
F47C C47 C44 109.8(3) . . ?
F47A C47 C44 113.6(4) . . ?
F47B C47 C44 109.6(4) . . ?
C51 C50 C55 115.6(7) . . ?
C51 C50 B 125.2(6) . . ?
C55 C50 B 119.2(6) . . ?
C50 C51 C52 122.6(7) . . ?
C53 C52 C51 120.2(7) . . ?
C53 C52 C56 120.2(7) . . ?
C51 C52 C56 119.4(6) . . ?
C52 C53 C54 118.7(7) . . ?
C53 C54 C55 120.7(7) . . ?
C53 C54 C57 119.0(7) . . ?
C55 C54 C57 120.4(7) . . ?
C54 C55 C50 122.2(7) . . ?
F56A C56 F56B 109.5 . . ?
F56A C56 F56C 108.6 . . ?
F56B C56 F56C 107.3 . . ?
F56A C56 C52 109.9(3) . . ?
F56B C56 C52 111.0(3) . . ?
F56C C56 C52 110.5(3) . . ?
F57F C57 F57C 137.0 . . ?
F57F C57 F57E 109.9 . . ?
F57C C57 F57E 51.7 . . ?
F57F C57 F57B 55.5 . . ?
F57C C57 F57B 108.5 . . ?
F57E C57 F57B 137.7 . . ?
F57F C57 F57D 109.0 . . ?
F57C C57 F57D 58.7 . . ?
F57E C57 F57D 108.5 . . ?
F57B C57 F57D 55.6 . . ?
F57F C57 F57A 54.8 . . ?
F57C C57 F57A 108.2 . . ?
F57E C57 F57A 59.6 . . ?
F57B C57 F57A 107.6 . . ?
F57D C57 F57A 143.4 . . ?
F57F C57 C54 112.2(3) . . ?
F57C C57 C54 110.8(3) . . ?
F57E C57 C54 109.9(4) . . ?
F57B C57 C54 112.3(4) . . ?
F57D C57 C54 107.3(4) . . ?
F57A C57 C54 109.3(4) . . ?
F57F F57A F57E 116.0 . . ?
F57F F57A C57 61.6 . . ?
F57E F57A C57 59.5 . . ?
F57F F57B F57D 121.6 . . ?
F57F F57B C57 61.9 . . ?
F57D F57B C57 62.6 . . ?
F57E F57C F57D 122.9 . . ?
F57E F57C C57 64.2 . . ?
F57D F57C C57 61.2 . . ?
F57B F57D F57C 115.4 . . ?
F57B F57D C57 61.9 . . ?
F57C F57D C57 60.1 . . ?
F57C F57E C57 64.0 . . ?
F57C F57E F57A 120.8 . . ?
C57 F57E F57A 60.9 . . ?
F57A F57F F57B 122.5 . . ?
F57A F57F C57 63.6 . . ?
F57B F57F C57 62.6 . . ?
C65 C60 C61 115.6(6) . . ?
C65 C60 B 122.4(5) . . ?
C61 C60 B 121.8(5) . . ?
C62 C61 C60 122.8(6) . . ?
C61 C62 C63 120.9(7) . . ?
C61 C62 C66 117.7(6) . . ?
C63 C62 C66 121.5(6) . . ?
C64 C63 C62 117.8(7) . . ?
C63 C64 C65 120.9(6) . . ?
C63 C64 C67 119.1(6) . . ?
C65 C64 C67 119.9(6) . . ?
C60 C65 C64 122.0(6) . . ?
F66B C66 F66C 108.0 . . ?
F66B C66 F66A 107.5 . . ?
F66C C66 F66A 107.1 . . ?
F66B C66 C62 111.2(3) . . ?
F66C C66 C62 110.0(4) . . ?
F66A C66 C62 112.9(4) . . ?
F67C C67 F67F 133.5 . . ?
F67C C67 F67A 106.7 . . ?
F67F C67 F67A 54.8 . . ?
F67C C67 F67B 106.4 . . ?
F67F C67 F67B 54.2 . . ?
F67A C67 F67B 106.1 . . ?
F67C C67 F67E 54.5 . . ?
F67F C67 F67E 107.5 . . ?
F67A C67 F67E 56.7 . . ?
F67B C67 F67E 136.7 . . ?
F67C C67 F67D 54.3 . . ?
F67F C67 F67D 107.4 . . ?
F67A C67 F67D 137.4 . . ?
F67B C67 F67D 56.9 . . ?
F67E C67 F67D 106.5 . . ?
F67C C67 C64 113.2(4) . . ?
F67F C67 C64 113.3(4) . . ?
F67A C67 C64 112.7(4) . . ?
F67B C67 C64 111.3(4) . . ?
F67E C67 C64 112.0(4) . . ?
F67D C67 C64 109.8(4) . . ?
F67F F67A F67E 119.3 . . ?
F67F F67A C67 62.4 . . ?
F67E F67A C67 62.0 . . ?
F67F F67B F67D 119.5 . . ?
F67F F67B C67 62.5 . . ?
F67D F67B C67 61.7 . . ?
F67D F67C F67E 123.4 . . ?
F67D F67C C67 63.4 . . ?
F67E F67C C67 63.3 . . ?
F67C F67D F67B 117.7 . . ?
F67C F67D C67 62.3 . . ?
F67B F67D C67 61.4 . . ?
F67B F67F F67A 121.8 . . ?
F67B F67F C67 63.3 . . ?
F67A F67F C67 62.7 . . ?
F67C F67E F67A 117.9 . . ?
F67C F67E C67 62.2 . . ?
F67A F67E C67 61.3 . . ?
C75 C70 C71 114.9(6) . . ?
C75 C70 B 120.8(6) . . ?
C71 C70 B 124.1(6) . . ?
C70 C71 C72 123.3(7) . . ?
C73 C72 C71 119.6(8) . . ?
C73 C72 C76 121.4(7) . . ?
C71 C72 C76 119.0(7) . . ?
C72 C73 C74 119.2(7) . . ?
C73 C74 C75 120.0(7) . . ?
C73 C74 C77 119.9(7) . . ?
C75 C74 C77 120.1(8) . . ?
C70 C75 C74 123.1(7) . . ?
F76B C76 F76E 132.6 . . ?
F76B C76 F76F 52.3 . . ?
F76E C76 F76F 107.9 . . ?
F76B C76 F76C 107.4 . . ?
F76E C76 F76C 49.6 . . ?
F76F C76 F76C 132.1 . . ?
F76B C76 F76D 56.4 . . ?
F76E C76 F76D 106.7 . . ?
F76F C76 F76D 106.6 . . ?
F76C C76 F76D 59.0 . . ?
F76B C76 F76A 106.2 . . ?
F76E C76 F76A 58.5 . . ?
F76F C76 F76A 56.4 . . ?
F76C C76 F76A 105.5 . . ?
F76D C76 F76A 142.9 . . ?
F76B C76 C72 113.5(4) . . ?
F76E C76 C72 113.6(4) . . ?
F76F C76 C72 117.3(4) . . ?
F76C C76 C72 110.6(4) . . ?
F76D C76 C72 103.9(4) . . ?
F76A C76 C72 113.1(4) . . ?
F76F F76A F76E 113.2 . . ?
F76F F76A C76 61.0 . . ?
F76E F76A C76 60.0 . . ?
F76F F76B F76D 124.3 . . ?
F76F F76B C76 64.4 . . ?
F76D F76B C76 62.9 . . ?
F76E F76C F76D 122.6 . . ?
F76E F76C C76 64.6 . . ?
F76D F76C C76 60.7 . . ?
F76B F76F F76A 122.4 . . ?
F76B F76F C76 63.3 . . ?
F76A F76F C76 62.6 . . ?
F76C F76E F76A 123.5 . . ?
F76C F76E C76 65.7 . . ?
F76A F76E C76 61.6 . . ?
F76B F76D F76C 112.2 . . ?
F76B F76D C76 60.7 . . ?
F76C F76D C76 60.3 . . ?
F77E C77 F77A 54.1 . . ?
F77E C77 F77B 132.7 . . ?
F77A C77 F77B 106.5 . . ?
F77E C77 F77C 55.4 . . ?
F77A C77 F77C 106.8 . . ?
F77B C77 F77C 106.1 . . ?
F77E C77 F77D 108.6 . . ?
F77A C77 F77D 137.3 . . ?
F77B C77 F77D 53.1 . . ?
F77C C77 F77D 57.5 . . ?
F77E C77 F77F 106.8 . . ?
F77A C77 F77F 57.2 . . ?
F77B C77 F77F 53.5 . . ?
F77C C77 F77F 136.2 . . ?
F77D C77 F77F 104.3 . . ?
F77E C77 C74 114.1(4) . . ?
F77A C77 C74 112.7(4) . . ?
F77B C77 C74 113.2(4) . . ?
F77C C77 C74 111.2(4) . . ?
F77D C77 C74 109.9(4) . . ?
F77F C77 C74 112.6(4) . . ?
F77E F77A F77F 118.8 . . ?
F77E F77A C77 61.9 . . ?
F77F F77A C77 62.7 . . ?
F77D F77B F77F 124.8 . . ?
F77D F77B C77 63.6 . . ?
F77F F77B C77 64.6 . . ?
F77E F77C F77D 117.1 . . ?
F77E F77C C77 61.1 . . ?
F77D F77C C77 61.3 . . ?
F77B F77D F77C 118.5 . . ?
F77B F77D C77 63.2 . . ?
F77C F77D C77 61.2 . . ?
F77A F77E F77C 123.6 . . ?
F77A F77E C77 63.9 . . ?
F77C F77E C77 63.6 . . ?
F77B F77F F77A 116.9 . . ?
F77B F77F C77 61.9 . . ?
F77A F77F C77 60.1 . . ?
Cl2 C100 Cl1 112.6(5) . . ?

loop_
_geom_bond_atom_site_label_1
_geom_bond_atom_site_label_2
_geom_bond_distance
_geom_bond_site_symmetry_2
_geom_bond_publ_flag
Pb N31 2.577(7) . y
Pb N31 2.577(7) 2_775 y
Pb N21 2.581(6) . y
Pb N21 2.581(6) 2_775 y
Pb N11 2.600(6) 2_775 y
Pb N11 2.600(6) . y
C1 N32 1.430(9) . y
C1 N12 1.447(8) . y
C1 N22 1.454(8) . y
N11 N12 1.337(7) . y
N11 C13 1.344(10) . y
N12 C11 1.363(8) . y
C11 C12 1.325(11) . y
C11 C14 1.495(11) . y
C12 C13 1.394(12) . y
C13 C15 1.508(12) . y
N21 C23 1.322(9) . y
N21 N22 1.361(7) . y
N22 C21 1.335(9) . y
C21 C22 1.351(10) . y
C21 C24 1.495(10) . y
C22 C23 1.390(11) . y
C23 C25 1.495(10) . y
N31 C33 1.320(10) . y
N31 N32 1.367(8) . y
N32 C31 1.368(9) . y
C31 C32 1.348(12) . y
C31 C34 1.477(12) . y
C32 C33 1.387(13) . y
C33 C35 1.506(13) . y
B C70 1.624(10) . ?
B C50 1.630(10) . ?
B C40 1.667(11) . ?
B C60 1.668(10) . ?
C40 C41 1.398(10) . ?
C40 C45 1.401(9) . ?
C41 C42 1.393(10) . ?
C42 C43 1.363(11) . ?
C42 C46 1.534(9) . ?
C43 C44 1.369(11) . ?
C44 C45 1.401(10) . ?
C44 C47 1.536(9) . ?
C46 F46A 1.2953 . ?
C46 F46B 1.2959 . ?
C46 F46C 1.3029 . ?
C47 F47C 1.2477 . ?
C47 F47A 1.2524 . ?
C47 F47B 1.2658 . ?
C50 C51 1.385(9) . ?
C50 C55 1.398(9) . ?
C51 C52 1.398(10) . ?
C52 C53 1.369(10) . ?
C52 C56 1.555(8) . ?
C53 C54 1.377(10) . ?
C54 C55 1.385(10) . ?
C54 C57 1.536(8) . ?
C56 F56A 1.280(4) . ?
C56 F56B 1.288(4) . ?
C56 F56C 1.293(4) . ?
C57 F57F 1.2962 . ?
C57 F57C 1.3001 . ?
C57 F57E 1.3023 . ?
C57 F57B 1.3050 . ?
C57 F57D 1.3133 . ?
C57 F57A 1.3198 . ?
F57A F57F 1.2040 . ?
F57A F57E 1.3035 . ?
F57B F57F 1.2122 . ?
F57B F57D 1.2209 . ?
F57C F57E 1.1356 . ?
F57C F57D 1.2805 . ?
C60 C65 1.388(9) . ?
C60 C61 1.402(8) . ?
C61 C62 1.366(9) . ?
C62 C63 1.387(10) . ?
C62 C66 1.537(7) . ?
C63 C64 1.379(10) . ?
C64 C65 1.394(9) . ?
C64 C67 1.513(8) . ?
C66 F66B 1.2987 . ?
C66 F66C 1.3001 . ?
C66 F66A 1.3042 . ?
C67 F67C 1.2997 . ?
C67 F67F 1.3011 . ?
C67 F67A 1.3042 . ?
C67 F67B 1.3097 . ?
C67 F67E 1.3124 . ?
C67 F67D 1.3124 . ?
F67A F67F 1.1999 . ?
F67A F67E 1.2416 . ?
F67B F67F 1.1897 . ?
F67B F67D 1.2489 . ?
F67C F67D 1.1911 . ?
F67C F67E 1.1967 . ?
C70 C75 1.384(9) . ?
C70 C71 1.386(9) . ?
C71 C72 1.402(10) . ?
C72 C73 1.363(11) . ?
C72 C76 1.507(9) . ?
C73 C74 1.377(11) . ?
C74 C75 1.392(10) . ?
C74 C77 1.508(8) . ?
C76 F76B 1.2901 . ?
C76 F76E 1.3006 . ?
C76 F76F 1.3023 . ?
C76 F76C 1.3120 . ?
C76 F76D 1.3174 . ?
C76 F76A 1.3209 . ?
F76A F76F 1.2398 . ?
F76A F76E 1.2805 . ?
F76B F76F 1.1423 . ?
F76B F76D 1.2324 . ?
F76C F76E 1.0966 . ?
F76C F76D 1.2953 . ?
C77 F77E 1.2892 . ?
C77 F77A 1.3126 . ?
C77 F77B 1.3152 . ?
C77 F77C 1.3192 . ?
C77 F77D 1.3198 . ?
C77 F77F 1.3462 . ?
F77A F77E 1.1842 . ?
F77A F77F 1.2729 . ?
F77B F77D 1.1788 . ?
F77B F77F 1.1973 . ?
F77C F77E 1.2126 . ?
F77C F77D 1.2699 . ?
C100 Cl2 1.715(10) . ?
C100 Cl1 1.718(10) . ?

loop_
_geom_torsion_atom_site_label_1
_geom_torsion_atom_site_label_2
_geom_torsion_atom_site_label_3
_geom_torsion_atom_site_label_4
_geom_torsion
_geom_torsion_site_symmetry_1
_geom_torsion_site_symmetry_2
_geom_torsion_site_symmetry_3
_geom_torsion_site_symmetry_4
_geom_torsion_publ_flag
N31 Pb N11 N12 31.9(5) . . . . y
N31 Pb N11 N12 -148.1(5) 2_775 . . . y
N21 Pb N11 N12 -44.3(5) . . . . y
N21 Pb N11 N12 135.7(5) 2_775 . . . y
N11 Pb N11 N12 8(100) 2_775 . . . y
N31 Pb N11 C13 -131.7(7) . . . . y
N31 Pb N11 C13 48.3(7) 2_775 . . . y
N21 Pb N11 C13 152.0(7) . . . . y
N21 Pb N11 C13 -28.0(7) 2_775 . . . y
N11 Pb N11 C13 -155(100) 2_775 . . . y
C13 N11 N12 C11 1.0(8) . . . . y
Pb N11 N12 C11 -166.4(4) . . . . y
C13 N11 N12 C1 -177.6(6) . . . . y
Pb N11 N12 C1 15.0(8) . . . . y
N32 C1 N12 N11 -73.8(7) . . . . y
N22 C1 N12 N11 54.8(7) . . . . y
N32 C1 N12 C11 107.9(7) . . . . y
N22 C1 N12 C11 -123.5(6) . . . . y
N11 N12 C11 C12 -0.1(8) . . . . y
C1 N12 C11 C12 178.3(7) . . . . y
N11 N12 C11 C14 176.3(7) . . . . y
C1 N12 C11 C14 -5.3(11) . . . . y
N12 C11 C12 C13 -0.8(9) . . . . y
C14 C11 C12 C13 -176.7(9) . . . . y
N12 N11 C13 C12 -1.4(9) . . . . y
Pb N11 C13 C12 164.1(5) . . . . y
N12 N11 C13 C15 179.8(8) . . . . y
Pb N11 C13 C15 -14.6(12) . . . . y
C11 C12 C13 N11 1.4(10) . . . . y
C11 C12 C13 C15 179.9(10) . . . . y
N31 Pb N21 C23 160.5(7) . . . . y
N31 Pb N21 C23 -19.5(7) 2_775 . . . y
N21 Pb N21 C23 62(100) 2_775 . . . y
N11 Pb N21 C23 55.4(7) 2_775 . . . y
N11 Pb N21 C23 -124.6(7) . . . . y
N31 Pb N21 N22 -50.1(5) . . . . y
N31 Pb N21 N22 129.9(5) 2_775 . . . y
N21 Pb N21 N22 -148(100) 2_775 . . . y
N11 Pb N21 N22 -155.3(5) 2_775 . . . y
N11 Pb N21 N22 24.7(5) . . . . y
C23 N21 N22 C21 0.1(8) . . . . y
Pb N21 N22 C21 -156.0(5) . . . . y
C23 N21 N22 C1 179.0(6) . . . . y
Pb N21 N22 C1 22.9(8) . . . . y
N32 C1 N22 C21 -131.9(7) . . . . y
N12 C1 N22 C21 98.9(8) . . . . y
N32 C1 N22 N21 49.5(8) . . . . y
N12 C1 N22 N21 -79.7(7) . . . . y
N21 N22 C21 C22 0.3(9) . . . . y
C1 N22 C21 C22 -178.5(7) . . . . y
N21 N22 C21 C24 179.0(9) . . . . y
C1 N22 C21 C24 0.3(14) . . . . y
N22 C21 C22 C23 -0.5(10) . . . . y
C24 C21 C22 C23 -179.1(10) . . . . y
N22 N21 C23 C22 -0.4(9) . . . . y
Pb N21 C23 C22 152.3(6) . . . . y
N22 N21 C23 C25 179.2(8) . . . . y
Pb N21 C23 C25 -28.1(11) . . . . y
C21 C22 C23 N21 0.6(10) . . . . y
C21 C22 C23 C25 -179.0(9) . . . . y
N31 Pb N31 C33 -51(100) 2_775 . . . y
N21 Pb N31 C33 -121.3(7) . . . . y
N21 Pb N31 C33 58.7(7) 2_775 . . . y
N11 Pb N31 C33 -19.4(8) 2_775 . . . y
N11 Pb N31 C33 160.6(8) . . . . y
N31 Pb N31 N32 98(100) 2_775 . . . y
N21 Pb N31 N32 28.3(5) . . . . y
N21 Pb N31 N32 -151.7(5) 2_775 . . . y
N11 Pb N31 N32 130.2(5) 2_775 . . . y
N11 Pb N31 N32 -49.8(5) . . . . y
C33 N31 N32 C31 0.8(8) . . . . y
Pb N31 N32 C31 -155.2(5) . . . . y
C33 N31 N32 C1 177.3(6) . . . . y
Pb N31 N32 C1 21.4(8) . . . . y
N12 C1 N32 N31 50.9(8) . . . . y
N22 C1 N32 N31 -77.8(7) . . . . y
N12 C1 N32 C31 -133.2(7) . . . . y
N22 C1 N32 C31 98.0(8) . . . . y
N31 N32 C31 C32 -0.7(9) . . . . y
C1 N32 C31 C32 -176.9(7) . . . . y
N31 N32 C31 C34 179.6(8) . . . . y
C1 N32 C31 C34 3.4(12) . . . . y
N32 C31 C32 C33 0.3(10) . . . . y
C34 C31 C32 C33 180.0(10) . . . . y
N32 N31 C33 C32 -0.6(9) . . . . y
Pb N31 C33 C32 152.2(6) . . . . y
N32 N31 C33 C35 178.6(8) . . . . y
Pb N31 C33 C35 -28.7(12) . . . . y
C31 C32 C33 N31 0.2(11) . . . . y
C31 C32 C33 C35 -178.9(9) . . . . y
